data_8000014
loop_
_publ_author_name
'Kazuo Eda'
'Yuichi Iriki'

_publ_section_title
;
 Crystal Engineering with [Mo36O112(H2O)16]8- Anion as Nanosized
 Building Block
;
_journal_issue 4
_journal_name_full 'Chemistry Letters'
_journal_page_first 612
_journal_paper_doi 10.1246/cl.2005.612
_journal_volume 34
_journal_year 2005
_chemical_formula_moiety 'Mo36 O126, 4(C3 N2), 36(O)'
_chemical_formula_sum 'C12 Mo36 N8 O162'
_chemical_formula_weight 6302.04
_space_group_IT_number 14
_symmetry_cell_setting monoclinic
_symmetry_space_group_name_Hall '-P 2yn'
_symmetry_space_group_name_H-M 'P 1 21/n 1'
_atom_sites_solution_hydrogens geom
_atom_sites_solution_primary direct
_atom_sites_solution_secondary difmap
_audit_creation_method SHELXL-97
_cell_angle_alpha 90.00
_cell_angle_beta 107.455(2)
_cell_angle_gamma 90.00
_cell_formula_units_Z 2
_cell_length_a 14.2137(15)
_cell_length_b 28.849(3)
_cell_length_c 19.059(2)
_cell_measurement_reflns_used 6880
_cell_measurement_temperature 273(2)
_cell_measurement_theta_max 27.361
_cell_measurement_theta_min 2.349
_cell_volume 7455.2(14)
_computing_cell_refinement 'Bruker AXS SAINT'
_computing_data_collection 'Bruker AXS SMART'
_computing_data_reduction 'Bruker AXS SAINT'
_computing_publication_material 'SHELXL-97 (Sheldrick, 1997)'
_computing_structure_refinement 'SHELXL-97 (Sheldrick, 1997)'
_computing_structure_solution 'SHELXS-97 (Sheldrick, 1990)'
_diffrn_ambient_temperature 273(2)
_diffrn_measured_fraction_theta_full 0.905
_diffrn_measured_fraction_theta_max 0.905
_diffrn_measurement_device_type 'CCD area detector'
_diffrn_measurement_method 'phi and omega scans'
_diffrn_radiation_monochromator graphite
_diffrn_radiation_source 'fine-focus sealed tube'
_diffrn_radiation_type MoK\a
_diffrn_radiation_wavelength 0.71073
_diffrn_reflns_av_R_equivalents 0.0556
_diffrn_reflns_av_sigmaI/netI 0.0720
_diffrn_reflns_limit_h_max 17
_diffrn_reflns_limit_h_min -15
_diffrn_reflns_limit_k_max 37
_diffrn_reflns_limit_k_min -37
_diffrn_reflns_limit_l_max 24
_diffrn_reflns_limit_l_min -20
_diffrn_reflns_number 42627
_diffrn_reflns_theta_full 27.48
_diffrn_reflns_theta_max 27.48
_diffrn_reflns_theta_min 1.66
_exptl_absorpt_coefficient_mu 3.046
_exptl_absorpt_correction_T_max 0.8626
_exptl_absorpt_correction_T_min 0.5721
_exptl_absorpt_correction_type empirical
_exptl_absorpt_process_details 'program SADABS ver. 2.03(Sheldrick)'
_exptl_crystal_colour colorless
_exptl_crystal_density_diffrn 2.807
_exptl_crystal_density_method 'not measured'
_exptl_crystal_F_000 5872
_exptl_crystal_size_max 0.12
_exptl_crystal_size_mid 0.10
_exptl_crystal_size_min 0.05
_refine_diff_density_max 2.448
_refine_diff_density_min -1.355
_refine_diff_density_rms 0.299
_refine_ls_extinction_method none
_refine_ls_goodness_of_fit_ref 1.062
_refine_ls_hydrogen_treatment undef
_refine_ls_matrix_type full
_refine_ls_number_parameters 982
_refine_ls_number_reflns 15490
_refine_ls_number_restraints 0
_refine_ls_restrained_S_all 1.062
_refine_ls_R_factor_all 0.0830
_refine_ls_R_factor_gt 0.0509
_refine_ls_shift/su_max 0.001
_refine_ls_shift/su_mean 0.000
_refine_ls_structure_factor_coef Fsqd
_refine_ls_weighting_details 'calc w=1/[\s^2^(Fo^2^)+(0.0609P)^2^+60.8314P] where P=(Fo^2^+2Fc^2^)/3'
_refine_ls_weighting_scheme calc
_refine_ls_wR_factor_gt 0.1176
_refine_ls_wR_factor_ref 0.1358
_reflns_number_gt 10968
_reflns_number_total 15490
_reflns_threshold_expression >2sigma(I)
_cod_depositor_comments
;
The following automatic conversions were performed:
'_symmetry_cell_setting' value 'Monoclinic' changed to 'monoclinic'
according to '/home/saulius/struct/CIF-dictionaries/cif_core.dic'
dictionary named 'cif_core.dic' version 2.4.1 from 2010-06-29.

Automatic conversion script
Id: cif_fix_enum 1527 2010-12-29 10:47:43Z saulius 
;
_cod_original_sg_symbol_H-M 'P 21/n'
_cod_database_code 8000014

loop_
_symmetry_equiv_pos_as_xyz
'x, y, z'
'-x+1/2, y+1/2, -z+1/2'
'-x, -y, -z'
'x-1/2, -y-1/2, z-1/2'

loop_
_atom_site_label
_atom_site_type_symbol
_atom_site_fract_x
_atom_site_fract_y
_atom_site_fract_z
_atom_site_U_iso_or_equiv
_atom_site_adp_type
_atom_site_occupancy
_atom_site_symmetry_multiplicity
_atom_site_calc_flag
Mo11 Mo 0.57169(6) 0.13343(3) 0.87936(4) 0.01085(17) Uani 1 1 d
Mo12 Mo 0.32922(6) 0.09448(3) 0.71955(4) 0.01054(17) Uani 1 1 d
Mo13 Mo 0.38209(6) -0.02982(3) 0.67189(4) 0.01143(17) Uani 1 1 d
Mo14 Mo 0.61392(6) -0.07676(3) 0.80855(4) 0.01176(18) Uani 1 1 d
Mo15 Mo 0.75308(6) 0.02885(3) 0.91746(4) 0.01241(18) Uani 1 1 d
Mo16 Mo 0.51335(6) 0.02799(3) 0.81791(4) 0.01042(17) Uani 1 1 d
Mo17 Mo 0.84437(6) 0.14170(3) 1.00535(4) 0.01422(18) Uani 1 1 d
Mo18 Mo 0.16357(6) 0.02691(3) 0.54719(4) 0.01247(18) Uani 1 1 d
Mo21 Mo 0.60694(6) 0.21635(3) 0.77384(4) 0.01047(17) Uani 1 1 d
Mo22 Mo 0.36492(6) 0.17639(3) 0.61374(4) 0.01046(17) Uani 1 1 d
Mo23 Mo 0.45779(6) 0.14096(3) 0.45089(4) 0.01119(17) Uani 1 1 d
Mo24 Mo 0.72701(6) 0.17230(3) 0.49204(4) 0.01290(18) Uani 1 1 d
Mo25 Mo 0.82745(6) 0.20411(3) 0.69302(4) 0.01275(18) Uani 1 1 d
Mo26 Mo 0.58504(6) 0.19848(3) 0.59970(4) 0.01028(17) Uani 1 1 d
Mo27 Mo 0.88370(6) 0.22515(3) 0.89393(4) 0.01181(18) Uani 1 1 d
Mo28 Mo 0.19781(6) 0.11405(3) 0.43987(4) 0.01259(18) Uani 1 1 d
Mo31 Mo 0.56309(6) 0.10568(3) 0.70078(4) 0.00968(17) Uani 1 1 d
Mo41 Mo 0.57646(6) 0.15993(3) 0.29482(4) 0.01208(18) Uani 1 1 d
O101 O 0.4772(5) 0.0970(2) 0.7892(3) 0.0138(14) Uani 1 1 d
O201 O 0.5136(5) 0.1839(2) 0.6770(3) 0.0124(14) Uani 1 1 d
O102 O 0.3883(5) 0.0312(2) 0.7322(3) 0.0123(14) Uani 1 1 d
O202 O 0.4496(5) 0.1717(2) 0.5496(3) 0.0139(14) Uani 1 1 d
O103 O 0.4894(5) -0.0335(2) 0.7703(3) 0.0130(14) Uani 1 1 d
O203 O 0.5811(4) 0.1781(2) 0.4998(3) 0.0108(13) Uani 1 1 d
O104 O 0.6357(4) -0.0108(2) 0.8561(3) 0.0112(13) Uani 1 1 d
O204 O 0.7232(5) 0.2004(2) 0.5919(3) 0.0139(14) Uani 1 1 d
O105 O 0.6186(5) 0.0690(2) 0.8803(3) 0.0119(14) Uani 1 1 d
O205 O 0.6786(5) 0.2099(2) 0.7003(3) 0.0134(14) Uani 1 1 d
O106 O 0.6832(5) 0.1496(2) 0.9407(3) 0.0144(14) Uani 1 1 d
O206 O 0.7162(5) 0.2285(2) 0.8426(3) 0.0148(14) Uani 1 1 d
O107 O 0.8052(5) 0.0789(2) 0.9792(3) 0.0172(15) Uani 1 1 d
O207 O 0.8657(5) 0.2244(2) 0.7909(3) 0.0176(15) Uani 1 1 d
O108 O 0.2331(5) 0.0756(2) 0.6439(3) 0.0143(14) Uani 1 1 d
O208 O 0.2672(5) 0.1528(2) 0.5454(3) 0.0152(14) Uani 1 1 d
O109 O 0.2591(5) -0.0118(2) 0.6147(3) 0.0156(14) Uani 1 1 d
O209 O 0.3230(5) 0.1319(2) 0.4277(3) 0.0174(15) Uani 1 1 d
O111 O 0.4939(5) 0.1300(2) 0.9303(4) 0.0175(15) Uani 1 1 d
O211 O 0.5486(5) 0.2683(2) 0.7510(4) 0.0190(15) Uani 1 1 d
O012 O 0.6387(5) 0.1385(2) 0.7839(4) 0.0146(14) Uani 1 1 d
O013 O 0.5287(5) 0.1906(2) 0.8303(3) 0.0160(15) Uani 1 1 d
O121 O 0.2803(5) 0.0967(2) 0.7897(4) 0.0190(15) Uani 1 1 d
O221 O 0.3421(5) 0.2334(2) 0.6120(3) 0.0147(14) Uani 1 1 d
O022 O 0.4286(5) 0.1030(2) 0.6460(3) 0.0123(14) Uani 1 1 d
O023 O 0.3320(5) 0.1593(2) 0.7000(3) 0.0149(14) Uani 1 1 d
O131 O 0.2827(5) -0.0482(3) 0.7542(4) 0.0222(16) Uani 1 1 d
O132 O 0.4518(5) -0.0130(3) 0.6199(4) 0.0204(16) Uani 1 1 d
O232 O 0.5001(5) 0.0885(2) 0.4849(4) 0.0207(16) Uani 1 1 d
O133 O 0.3814(5) -0.0895(2) 0.6643(4) 0.0196(16) Uani 1 1 d
O233 O 0.4814(5) 0.1438(2) 0.3677(3) 0.0158(14) Uani 1 1 d
O141 O 0.5454(6) -0.0884(3) 0.9050(4) 0.0237(17) Uani 1 1 d
O241 O 0.6882(5) 0.2523(2) 0.4653(4) 0.0187(15) Uani 1 1 d
O142 O 0.6566(6) -0.0669(2) 0.7370(4) 0.0238(17) Uani 1 1 d
O242 O 0.7394(6) 0.1157(3) 0.5183(4) 0.0256(17) Uani 1 1 d
O143 O 0.7153(5) -0.0989(2) 0.8729(4) 0.0219(16) Uani 1 1 d
O243 O 0.8471(5) 0.1891(2) 0.5065(3) 0.0183(15) Uani 1 1 d
O144 O 0.5334(5) -0.1279(2) 0.7732(3) 0.0161(15) Uani 1 1 d
O244 O 0.6738(5) 0.1704(2) 0.3916(3) 0.0147(14) Uani 1 1 d
O151 O 0.6751(5) 0.0146(3) 1.0054(4) 0.0233(17) Uani 1 1 d
O251 O 0.7903(6) 0.2839(2) 0.6711(4) 0.0253(17) Uani 1 1 d
O152 O 0.7926(5) 0.0429(2) 0.8448(4) 0.0191(15) Uani 1 1 d
O252 O 0.8367(6) 0.1469(3) 0.7056(4) 0.0264(18) Uani 1 1 d
O153 O 0.8255(5) -0.0170(2) 0.9557(4) 0.0203(16) Uani 1 1 d
O253 O 0.9240(6) 0.2167(3) 0.6616(4) 0.0290(19) Uani 1 1 d
O161 O 0.4565(5) 0.0207(2) 0.8808(3) 0.0166(15) Uani 1 1 d
O261 O 0.5518(5) 0.2534(2) 0.5831(3) 0.0172(15) Uani 1 1 d
O162 O 0.5899(5) 0.0481(2) 0.7261(3) 0.0130(14) Uani 1 1 d
O262 O 0.6197(5) 0.1195(2) 0.6356(3) 0.0125(14) Uani 1 1 d
O171 O 0.8154(6) 0.1477(3) 1.0850(4) 0.0285(18) Uani 1 1 d
O271 O 0.8930(5) 0.2832(2) 0.9123(4) 0.0179(15) Uani 1 1 d
O072 O 0.8445(5) 0.1442(2) 0.8770(3) 0.0127(14) Uani 1 1 d
O173 O 0.9686(5) 0.1352(2) 1.0325(4) 0.0256(17) Uani 1 1 d
O273 O 1.0019(5) 0.2065(2) 0.9220(3) 0.0193(16) Uani 1 1 d
O074 O 0.8397(5) 0.2053(2) 0.9736(4) 0.0181(15) Uani 1 1 d
O181 O 0.0631(5) 0.0173(2) 0.5755(4) 0.0227(16) Uani 1 1 d
O281 O 0.1253(5) 0.1604(2) 0.4049(4) 0.0213(16) Uani 1 1 d
O082 O 0.3084(5) 0.0557(2) 0.5185(3) 0.0126(14) Uani 1 1 d
O183 O 0.1491(5) -0.0072(2) 0.4725(4) 0.0219(16) Uani 1 1 d
O283 O 0.1701(5) 0.0749(2) 0.3708(4) 0.0214(16) Uani 1 1 d
O084 O 0.1281(5) 0.0864(2) 0.5009(3) 0.0143(14) Uani 1 1 d
O411 O 0.5338(6) 0.2152(2) 0.2829(4) 0.0250(17) Uani 1 1 d
O413 O 0.6541(6) 0.1579(2) 0.2436(4) 0.0237(17) Uani 1 1 d
N100 N 0.7789(7) 0.0003(3) 0.7076(5) 0.022(2) Uani 1 1 d
C101 C 0.8274(8) 0.0431(4) 0.6893(6) 0.024(2) Uani 1 1 d
C102 C 0.9370(8) 0.0325(4) 0.6995(6) 0.025(2) Uani 1 1 d
C103 C 0.9919(9) 0.0746(4) 0.6881(6) 0.028(3) Uani 1 1 d
N104 N 0.9496(7) 0.0944(3) 0.6111(5) 0.024(2) Uani 1 1 d
N200 N 0.3245(8) 0.3005(3) 0.7177(5) 0.030(2) Uani 1 1 d
C201 C 0.3108(9) 0.2615(4) 0.7695(6) 0.030(3) Uani 1 1 d
C202 C 0.3774(9) 0.2710(4) 0.8457(6) 0.027(3) Uani 1 1 d
C203 C 0.3672(9) 0.2291(4) 0.8914(7) 0.031(3) Uani 1 1 d
N204 N 0.4399(7) 0.2349(4) 0.9670(5) 0.035(3) Uani 1 1 d
O01W O 0.6471(6) 0.2506(3) 0.9772(4) 0.0275(18) Uani 1 1 d
O02W O 0.6182(6) 0.0051(3) 0.5578(4) 0.0263(17) Uani 1 1 d
O03W O 0.5467(6) 0.8105(3) 0.9035(4) 0.034(2) Uani 1 1 d
O04W O 0.3499(6) 0.9168(3) 0.8980(4) 0.0278(18) Uani 1 1 d
O05W O 0.9832(6) 0.0975(3) 0.8582(4) 0.0305(18) Uani 1 1 d
O06W O 0.3276(5) 0.0768(3) 0.9556(4) 0.0231(17) Uani 1 1 d
O07W O 0.9496(6) 0.9923(3) 0.1043(4) 0.040(2) Uani 1 1 d
O08W O 0.6687(6) 0.3321(3) 0.5484(4) 0.0267(18) Uani 1 1 d
O09W O 0.1360(7) 0.2599(4) 0.6203(5) 0.053(3) Uani 1 1 d
O10W O 0.6041(6) 0.4481(3) 0.6647(5) 0.035(2) Uani 1 1 d
O11W O 0.1697(6) 0.1354(3) 0.9056(4) 0.0332(19) Uani 1 1 d
O12W O 0.2404(7) 0.1633(3) 0.2729(4) 0.037(2) Uani 1 1 d
O13W O 0.1836(7) 0.0137(3) 0.8114(5) 0.043(2) Uani 1 1 d
O14W O 0.1227(7) 0.1913(3) 0.7835(5) 0.049(2) Uani 1 1 d
O15W O 0.1230(7) 0.8889(3) 0.7107(5) 0.046(2) Uani 1 1 d
O16W O 0.5268(7) 0.3695(3) 0.7092(5) 0.051(3) Uani 1 1 d
O17W O 0.9235(8) 0.1049(4) 0.4392(6) 0.072(4) Uani 1 1 d
O18W O 0.0893(8) 0.1635(3) 0.6166(6) 0.058(3) Uani 1 1 d

loop_
_atom_site_aniso_label
_atom_site_aniso_U_11
_atom_site_aniso_U_22
_atom_site_aniso_U_33
_atom_site_aniso_U_23
_atom_site_aniso_U_13
_atom_site_aniso_U_12
Mo11 0.0129(4) 0.0066(4) 0.0122(4) -0.0005(3) 0.0023(3) -0.0002(3)
Mo12 0.0113(4) 0.0070(4) 0.0126(4) 0.0003(3) 0.0026(3) 0.0006(3)
Mo13 0.0130(4) 0.0065(4) 0.0126(4) -0.0007(3) 0.0006(3) 0.0007(3)
Mo14 0.0125(4) 0.0061(4) 0.0150(4) -0.0002(3) 0.0015(3) 0.0002(3)
Mo15 0.0131(4) 0.0081(4) 0.0136(4) -0.0007(3) 0.0003(3) -0.0003(3)
Mo16 0.0110(4) 0.0064(4) 0.0119(4) -0.0001(3) 0.0004(3) 0.0002(3)
Mo17 0.0177(5) 0.0093(4) 0.0123(4) -0.0005(3) -0.0005(3) -0.0031(3)
Mo18 0.0101(4) 0.0105(4) 0.0145(4) 0.0005(3) 0.0003(3) -0.0002(3)
Mo21 0.0124(4) 0.0069(4) 0.0114(4) -0.0009(3) 0.0024(3) -0.0013(3)
Mo22 0.0108(4) 0.0084(4) 0.0114(4) 0.0003(3) 0.0022(3) 0.0012(3)
Mo23 0.0123(4) 0.0091(4) 0.0118(4) -0.0021(3) 0.0031(3) -0.0007(3)
Mo24 0.0126(4) 0.0122(4) 0.0129(4) -0.0016(3) 0.0025(3) 0.0006(3)
Mo25 0.0120(4) 0.0122(4) 0.0124(4) -0.0017(3) 0.0011(3) -0.0004(3)
Mo26 0.0109(4) 0.0086(4) 0.0103(4) 0.0003(3) 0.0015(3) -0.0006(3)
Mo27 0.0129(4) 0.0091(4) 0.0118(4) -0.0014(3) 0.0012(3) -0.0026(3)
Mo28 0.0113(4) 0.0118(4) 0.0131(4) -0.0005(3) 0.0012(3) -0.0005(3)
Mo31 0.0106(4) 0.0061(4) 0.0110(4) -0.0005(3) 0.0012(3) -0.0001(3)
Mo41 0.0148(4) 0.0072(4) 0.0130(4) 0.0002(3) 0.0023(3) -0.0015(3)
O101 0.014(3) 0.007(3) 0.016(3) 0.001(3) -0.002(3) 0.000(3)
O201 0.014(3) 0.011(3) 0.010(3) -0.005(2) -0.001(3) -0.004(3)
O102 0.014(3) 0.009(3) 0.011(3) 0.000(2) 0.001(3) -0.003(3)
O202 0.008(3) 0.015(4) 0.014(3) 0.004(3) -0.003(3) 0.002(3)
O103 0.017(4) 0.004(3) 0.014(3) -0.001(2) 0.000(3) 0.001(3)
O203 0.006(3) 0.011(3) 0.014(3) -0.003(3) 0.002(3) 0.001(3)
O104 0.008(3) 0.003(3) 0.018(3) 0.000(2) -0.003(3) 0.003(3)
O204 0.012(3) 0.015(4) 0.014(3) 0.000(3) 0.003(3) -0.002(3)
O105 0.017(4) 0.004(3) 0.012(3) 0.001(2) 0.000(3) -0.001(3)
O205 0.009(3) 0.012(3) 0.018(3) 0.002(3) 0.004(3) -0.002(3)
O106 0.014(3) 0.008(3) 0.018(3) -0.003(3) 0.000(3) 0.000(3)
O206 0.014(3) 0.018(4) 0.013(3) 0.000(3) 0.004(3) 0.001(3)
O107 0.018(4) 0.015(4) 0.015(3) 0.001(3) 0.000(3) -0.001(3)
O207 0.016(4) 0.020(4) 0.015(3) -0.006(3) 0.002(3) -0.005(3)
O108 0.018(4) 0.003(3) 0.021(3) 0.003(3) 0.006(3) 0.001(3)
O208 0.015(4) 0.013(4) 0.018(3) -0.002(3) 0.006(3) 0.000(3)
O109 0.015(4) 0.007(3) 0.020(3) 0.000(3) -0.002(3) 0.002(3)
O209 0.016(4) 0.022(4) 0.014(3) 0.003(3) 0.003(3) -0.001(3)
O111 0.025(4) 0.003(3) 0.021(4) -0.001(3) 0.002(3) 0.004(3)
O211 0.024(4) 0.011(4) 0.022(4) 0.007(3) 0.008(3) 0.001(3)
O012 0.018(4) 0.006(3) 0.023(4) 0.003(3) 0.010(3) 0.001(3)
O013 0.018(4) 0.013(4) 0.017(3) -0.005(3) 0.006(3) -0.002(3)
O121 0.017(4) 0.012(4) 0.026(4) 0.002(3) 0.002(3) 0.004(3)
O221 0.011(3) 0.012(4) 0.022(4) 0.003(3) 0.007(3) 0.004(3)
O022 0.015(3) 0.006(3) 0.015(3) 0.000(2) 0.002(3) 0.002(3)
O023 0.015(4) 0.011(3) 0.017(3) -0.005(3) 0.002(3) 0.005(3)
O131 0.023(4) 0.025(4) 0.019(4) 0.003(3) 0.005(3) 0.000(3)
O132 0.016(4) 0.026(4) 0.017(3) -0.005(3) 0.003(3) -0.002(3)
O232 0.018(4) 0.017(4) 0.024(4) 0.002(3) 0.002(3) 0.005(3)
O133 0.018(4) 0.019(4) 0.018(4) -0.001(3) -0.001(3) 0.000(3)
O233 0.013(3) 0.016(4) 0.019(3) -0.003(3) 0.007(3) -0.002(3)
O141 0.030(4) 0.023(4) 0.021(4) -0.005(3) 0.010(3) -0.005(3)
O241 0.018(4) 0.015(4) 0.022(4) 0.007(3) 0.004(3) 0.001(3)
O142 0.031(4) 0.013(4) 0.030(4) -0.001(3) 0.013(3) 0.000(3)
O242 0.029(4) 0.021(4) 0.024(4) -0.001(3) 0.004(3) 0.004(3)
O143 0.019(4) 0.015(4) 0.026(4) 0.000(3) -0.001(3) 0.002(3)
O243 0.014(4) 0.023(4) 0.016(3) -0.005(3) 0.002(3) 0.003(3)
O144 0.025(4) 0.008(3) 0.014(3) -0.002(3) 0.004(3) -0.002(3)
O244 0.019(4) 0.008(3) 0.017(3) -0.004(3) 0.006(3) -0.001(3)
O151 0.029(4) 0.022(4) 0.020(4) 0.003(3) 0.009(3) 0.002(3)
O251 0.035(5) 0.013(4) 0.028(4) 0.003(3) 0.008(3) -0.001(3)
O152 0.013(4) 0.022(4) 0.022(4) -0.008(3) 0.005(3) -0.003(3)
O252 0.029(4) 0.017(4) 0.029(4) -0.003(3) 0.003(3) 0.003(3)
O153 0.023(4) 0.007(3) 0.025(4) -0.002(3) -0.001(3) 0.001(3)
O253 0.024(4) 0.046(5) 0.016(4) -0.001(3) 0.005(3) 0.000(4)
O161 0.014(4) 0.011(3) 0.019(3) -0.005(3) -0.004(3) 0.001(3)
O261 0.021(4) 0.015(4) 0.016(3) 0.003(3) 0.005(3) -0.003(3)
O162 0.016(4) 0.006(3) 0.015(3) -0.003(3) 0.003(3) 0.000(3)
O262 0.009(3) 0.010(3) 0.015(3) -0.008(3) -0.001(3) 0.000(3)
O171 0.045(5) 0.017(4) 0.024(4) -0.001(3) 0.012(4) -0.005(4)
O271 0.023(4) 0.014(4) 0.017(3) -0.001(3) 0.006(3) -0.003(3)
O072 0.019(4) 0.002(3) 0.019(3) -0.003(2) 0.008(3) -0.004(3)
O173 0.023(4) 0.018(4) 0.027(4) 0.001(3) -0.005(3) 0.000(3)
O273 0.017(4) 0.018(4) 0.016(3) -0.003(3) -0.006(3) -0.002(3)
O074 0.016(4) 0.019(4) 0.018(3) -0.009(3) 0.004(3) -0.001(3)
O181 0.027(4) 0.018(4) 0.025(4) 0.003(3) 0.011(3) 0.007(3)
O281 0.030(4) 0.016(4) 0.017(4) 0.000(3) 0.006(3) 0.005(3)
O082 0.011(3) 0.011(3) 0.013(3) 0.004(3) -0.002(3) -0.001(3)
O183 0.021(4) 0.018(4) 0.022(4) -0.002(3) -0.001(3) -0.001(3)
O283 0.025(4) 0.013(4) 0.025(4) -0.006(3) 0.005(3) -0.005(3)
O084 0.008(3) 0.020(4) 0.015(3) -0.002(3) 0.004(3) 0.001(3)
O411 0.030(4) 0.011(4) 0.031(4) -0.003(3) 0.004(3) -0.008(3)
O413 0.036(5) 0.022(4) 0.011(3) -0.003(3) 0.003(3) -0.008(3)
N100 0.022(5) 0.008(4) 0.038(5) -0.009(4) 0.011(4) -0.012(4)
C101 0.024(6) 0.015(5) 0.037(6) 0.005(5) 0.016(5) 0.003(5)
C102 0.029(6) 0.021(6) 0.022(5) -0.010(4) 0.002(5) -0.006(5)
C103 0.029(6) 0.028(7) 0.027(6) -0.009(5) 0.010(5) -0.011(5)
N104 0.020(5) 0.024(5) 0.030(5) 0.000(4) 0.009(4) -0.003(4)
N200 0.045(6) 0.027(5) 0.024(5) 0.001(4) 0.016(5) 0.010(5)
C201 0.039(7) 0.028(7) 0.020(6) 0.004(5) 0.003(5) 0.001(5)
C202 0.035(7) 0.018(6) 0.029(6) 0.002(5) 0.015(5) 0.004(5)
C203 0.025(6) 0.033(7) 0.039(7) 0.008(5) 0.016(5) 0.008(5)
N204 0.034(6) 0.040(6) 0.037(6) 0.022(5) 0.019(5) 0.021(5)
O01W 0.032(5) 0.025(4) 0.029(4) 0.001(3) 0.014(4) -0.007(4)
O02W 0.028(4) 0.024(4) 0.029(4) -0.011(3) 0.011(3) -0.002(3)
O03W 0.047(5) 0.026(5) 0.030(4) 0.007(3) 0.014(4) 0.003(4)
O04W 0.035(5) 0.024(4) 0.028(4) -0.001(3) 0.015(4) 0.004(4)
O05W 0.027(4) 0.024(4) 0.041(5) -0.004(4) 0.011(4) -0.002(4)
O06W 0.030(4) 0.024(4) 0.018(4) 0.004(3) 0.011(3) -0.003(3)
O07W 0.037(5) 0.044(6) 0.033(5) 0.007(4) 0.004(4) 0.001(4)
O08W 0.028(4) 0.023(4) 0.028(4) -0.004(3) 0.006(3) -0.001(3)
O09W 0.050(6) 0.064(7) 0.043(6) -0.008(5) 0.012(5) 0.001(5)
O10W 0.033(5) 0.026(5) 0.049(5) -0.002(4) 0.017(4) -0.002(4)
O11W 0.035(5) 0.033(5) 0.032(4) 0.003(4) 0.010(4) 0.008(4)
O12W 0.047(6) 0.036(5) 0.030(4) 0.008(4) 0.013(4) 0.003(4)
O13W 0.047(6) 0.030(5) 0.059(6) -0.004(4) 0.026(5) -0.007(4)
O14W 0.060(7) 0.029(5) 0.050(6) 0.011(4) 0.006(5) 0.002(5)
O15W 0.041(6) 0.027(5) 0.066(6) 0.001(4) 0.011(5) 0.001(4)
O16W 0.060(7) 0.029(5) 0.055(6) 0.012(4) 0.003(5) -0.003(5)
O17W 0.040(6) 0.110(10) 0.068(7) 0.043(7) 0.021(5) 0.024(6)
O18W 0.050(6) 0.042(6) 0.090(8) 0.005(5) 0.033(6) -0.002(5)

loop_
_atom_type_symbol
_atom_type_description
_atom_type_scat_dispersion_real
_atom_type_scat_dispersion_imag
_atom_type_scat_source
C C 0.0033 0.0016 'International Tables Vol C Tables 4.2.6.8 and 6.1.1.4'
N N 0.0061 0.0033 'International Tables Vol C Tables 4.2.6.8 and 6.1.1.4'
O O 0.0106 0.0060 'International Tables Vol C Tables 4.2.6.8 and 6.1.1.4'
Mo Mo -1.6832 0.6857 'International Tables Vol C Tables 4.2.6.8 and 6.1.1.4'

loop_
_geom_angle_atom_site_label_1
_geom_angle_atom_site_label_2
_geom_angle_atom_site_label_3
_geom_angle
_geom_angle_site_symmetry_1
_geom_angle_site_symmetry_3
O111 Mo11 O106 104.7(3) . .
O111 Mo11 O013 99.6(3) . .
O106 Mo11 O013 101.1(3) . .
O111 Mo11 O105 102.6(3) . .
O106 Mo11 O105 90.6(3) . .
O013 Mo11 O105 151.5(3) . .
O111 Mo11 O101 94.2(3) . .
O106 Mo11 O101 156.0(3) . .
O013 Mo11 O101 90.0(3) . .
O105 Mo11 O101 70.7(2) . .
O111 Mo11 O012 164.4(3) . .
O106 Mo11 O012 90.3(3) . .
O013 Mo11 O012 72.8(2) . .
O105 Mo11 O012 81.3(2) . .
O101 Mo11 O012 72.7(2) . .
O121 Mo12 O108 105.0(3) . .
O121 Mo12 O023 99.0(3) . .
O108 Mo12 O023 101.6(3) . .
O121 Mo12 O102 101.4(3) . .
O108 Mo12 O102 90.7(3) . .
O023 Mo12 O102 152.6(3) . .
O121 Mo12 O101 94.0(3) . .
O108 Mo12 O101 155.2(3) . .
O023 Mo12 O101 90.8(3) . .
O102 Mo12 O101 69.7(2) . .
O121 Mo12 O022 164.4(3) . .
O108 Mo12 O022 90.1(3) . .
O023 Mo12 O022 73.8(2) . .
O102 Mo12 O022 81.8(2) . .
O101 Mo12 O022 72.6(2) . .
O132 Mo13 O133 103.3(3) . .
O132 Mo13 O109 101.2(3) . .
O133 Mo13 O109 104.6(3) . .
O132 Mo13 O103 98.5(3) . .
O133 Mo13 O103 90.5(3) . .
O109 Mo13 O103 151.5(3) . .
O132 Mo13 O102 98.5(3) . .
O133 Mo13 O102 152.1(3) . .
O109 Mo13 O102 87.9(3) . .
O103 Mo13 O102 68.9(2) . .
O132 Mo13 O131 175.0(3) . .
O133 Mo13 O131 81.3(3) . .
O109 Mo13 O131 79.2(3) . .
O103 Mo13 O131 79.4(2) . .
O102 Mo13 O131 76.6(2) . .
O142 Mo14 O143 102.3(4) . .
O142 Mo14 O144 100.0(3) . .
O143 Mo14 O144 104.9(3) . .
O142 Mo14 O104 99.0(3) . .
O143 Mo14 O104 92.6(3) . .
O144 Mo14 O104 150.7(3) . .
O142 Mo14 O103 95.1(3) . .
O143 Mo14 O103 155.2(3) . .
O144 Mo14 O103 89.0(3) . .
O104 Mo14 O103 67.1(2) . .
O142 Mo14 O141 176.6(3) . .
O143 Mo14 O141 81.0(3) . .
O144 Mo14 O141 79.4(3) . .
O104 Mo14 O141 80.4(2) . .
O103 Mo14 O141 81.6(3) . .
O152 Mo15 O153 103.3(3) . .
O152 Mo15 O107 99.4(3) . .
O153 Mo15 O107 104.9(3) . .
O152 Mo15 O104 94.5(3) . .
O153 Mo15 O104 95.4(3) . .
O107 Mo15 O104 151.8(3) . .
O152 Mo15 O105 94.7(3) . .
O153 Mo15 O105 156.7(3) . .
O107 Mo15 O105 86.4(3) . .
O104 Mo15 O105 68.1(2) . .
O152 Mo15 O151 170.7(3) . .
O153 Mo15 O151 84.9(3) . .
O107 Mo15 O151 82.3(3) . .
O104 Mo15 O151 80.2(3) . .
O105 Mo15 O151 76.3(2) . .
O161 Mo16 O103 99.5(3) . .
O161 Mo16 O105 94.9(3) . .
O103 Mo16 O105 143.2(3) . .
O161 Mo16 O104 103.0(3) . .
O103 Mo16 O104 71.2(3) . .
O105 Mo16 O104 72.7(2) . .
O161 Mo16 O102 95.1(3) . .
O103 Mo16 O102 71.4(2) . .
O105 Mo16 O102 140.7(2) . .
O104 Mo16 O102 140.6(2) . .
O161 Mo16 O101 100.1(3) . .
O103 Mo16 O101 137.8(2) . .
O105 Mo16 O101 70.9(2) . .
O104 Mo16 O101 138.0(3) . .
O102 Mo16 O101 70.0(2) . .
O161 Mo16 O162 173.1(3) . .
O103 Mo16 O162 86.3(2) . .
O105 Mo16 O162 82.4(2) . .
O104 Mo16 O162 82.3(2) . .
O102 Mo16 O162 83.1(2) . .
O101 Mo16 O162 73.0(2) . .
O173 Mo17 O171 104.4(4) . .
O173 Mo17 O107 99.8(3) . .
O171 Mo17 O107 101.5(3) . .
O173 Mo17 O074 97.8(3) . .
O171 Mo17 O074 100.9(3) . .
O107 Mo17 O074 146.9(3) . .
O173 Mo17 O106 165.7(3) . .
O171 Mo17 O106 89.9(3) . .
O107 Mo17 O106 77.6(3) . .
O074 Mo17 O106 78.4(3) . .
O173 Mo17 O072 89.7(3) . .
O171 Mo17 O072 164.6(3) . .
O107 Mo17 O072 81.7(2) . .
O074 Mo17 O072 70.6(2) . .
O106 Mo17 O072 76.0(2) . .
O183 Mo18 O181 105.7(4) . .
O183 Mo18 O109 96.3(3) . .
O181 Mo18 O109 100.7(3) . .
O183 Mo18 O084 100.5(3) . .
O181 Mo18 O084 99.3(3) . .
O109 Mo18 O084 149.2(3) . .
O183 Mo18 O108 161.4(3) . .
O181 Mo18 O108 92.6(3) . .
O109 Mo18 O108 76.7(2) . .
O084 Mo18 O108 79.2(2) . .
O183 Mo18 O082 84.6(3) . .
O181 Mo18 O082 168.6(3) . .
O109 Mo18 O082 82.7(2) . .
O084 Mo18 O082 73.5(2) . .
O108 Mo18 O082 77.4(2) . .
O211 Mo21 O206 105.7(3) . .
O211 Mo21 O013 99.5(3) . .
O206 Mo21 O013 101.1(3) . .
O211 Mo21 O205 102.4(3) . .
O206 Mo21 O205 91.1(3) . .
O013 Mo21 O205 150.9(3) . .
O211 Mo21 O201 92.0(3) . .
O206 Mo21 O201 157.0(3) . .
O013 Mo21 O201 90.1(3) . .
O205 Mo21 O201 70.4(3) . .
O211 Mo21 O012 162.4(3) . .
O206 Mo21 O012 91.5(3) . .
O013 Mo21 O012 72.9(3) . .
O205 Mo21 O012 80.6(2) . .
O201 Mo21 O012 72.5(2) . .
O221 Mo22 O208 105.3(3) . .
O221 Mo22 O023 100.1(3) . .
O208 Mo22 O023 101.4(3) . .
O221 Mo22 O202 101.9(3) . .
O208 Mo22 O202 90.5(3) . .
O023 Mo22 O202 151.2(3) . .
O221 Mo22 O201 93.7(3) . .
O208 Mo22 O201 155.7(3) . .
O023 Mo22 O201 89.8(3) . .
O202 Mo22 O201 70.5(2) . .
O221 Mo22 O022 164.3(3) . .
O208 Mo22 O022 90.1(3) . .
O023 Mo22 O022 73.2(2) . .
O202 Mo22 O022 80.7(2) . .
O201 Mo22 O022 72.4(2) . .
O232 Mo23 O233 104.6(3) . .
O232 Mo23 O209 101.0(3) . .
O233 Mo23 O209 105.2(3) . .
O232 Mo23 O203 97.9(3) . .
O233 Mo23 O203 91.0(3) . .
O209 Mo23 O203 151.0(3) . .
O232 Mo23 O202 98.3(3) . .
O233 Mo23 O202 151.5(3) . .
O209 Mo23 O202 86.7(3) . .
O203 Mo23 O202 68.9(2) . .
O232 Mo23 O271 174.8(3) . 4_565
O233 Mo23 O271 80.6(3) . 4_565
O209 Mo23 O271 77.3(3) . 4_565
O203 Mo23 O271 81.9(2) . 4_565
O202 Mo23 O271 76.8(2) . 4_565
O242 Mo24 O243 102.3(3) . .
O242 Mo24 O244 104.6(3) . .
O243 Mo24 O244 104.8(3) . .
O242 Mo24 O204 97.6(3) . .
O243 Mo24 O204 92.3(3) . .
O244 Mo24 O204 148.1(3) . .
O242 Mo24 O203 94.1(3) . .
O243 Mo24 O203 155.5(3) . .
O244 Mo24 O203 88.2(3) . .
O204 Mo24 O203 67.3(2) . .
O242 Mo24 O241 170.2(3) . .
O243 Mo24 O241 85.2(3) . .
O244 Mo24 O241 79.1(3) . .
O204 Mo24 O241 75.7(2) . .
O203 Mo24 O241 76.8(2) . .
O252 Mo25 O253 103.0(4) . .
O252 Mo25 O207 100.3(3) . .
O253 Mo25 O207 105.2(3) . .
O252 Mo25 O204 95.0(3) . .
O253 Mo25 O204 96.5(3) . .
O207 Mo25 O204 149.7(3) . .
O252 Mo25 O205 96.0(3) . .
O253 Mo25 O205 156.4(3) . .
O207 Mo25 O205 84.8(3) . .
O204 Mo25 O205 67.7(2) . .
O252 Mo25 O251 172.0(3) . .
O253 Mo25 O251 83.8(3) . .
O207 Mo25 O251 81.6(3) . .
O204 Mo25 O251 80.0(3) . .
O205 Mo25 O251 76.4(3) . .
O261 Mo26 O203 100.2(3) . .
O261 Mo26 O205 95.4(3) . .
O203 Mo26 O205 142.0(3) . .
O261 Mo26 O204 100.9(3) . .
O203 Mo26 O204 71.6(2) . .
O205 Mo26 O204 71.6(3) . .
O261 Mo26 O202 95.6(3) . .
O203 Mo26 O202 71.6(3) . .
O205 Mo26 O202 140.9(3) . .
O204 Mo26 O202 141.7(3) . .
O261 Mo26 O201 99.1(3) . .
O203 Mo26 O201 138.4(2) . .
O205 Mo26 O201 71.2(2) . .
O204 Mo26 O201 139.1(2) . .
O202 Mo26 O201 70.0(2) . .
O261 Mo26 O262 171.9(3) . .
O203 Mo26 O262 86.3(2) . .
O205 Mo26 O262 82.1(2) . .
O204 Mo26 O262 85.7(2) . .
O202 Mo26 O262 81.8(2) . .
O201 Mo26 O262 72.9(2) . .
O273 Mo27 O271 103.8(3) . .
O273 Mo27 O074 100.7(3) . .
O271 Mo27 O074 99.0(3) . .
O273 Mo27 O207 97.8(3) . .
O271 Mo27 O207 101.6(3) . .
O074 Mo27 O207 148.0(3) . .
O273 Mo27 O206 163.1(3) . .
O271 Mo27 O206 93.0(3) . .
O074 Mo27 O206 78.7(3) . .
O207 Mo27 O206 76.0(3) . .
O273 Mo27 O072 84.4(3) . .
O271 Mo27 O072 169.2(3) . .
O074 Mo27 O072 72.2(2) . .
O207 Mo27 O072 84.0(3) . .
O206 Mo27 O072 79.3(2) . .
O283 Mo28 O281 104.4(3) . .
O283 Mo28 O084 98.7(3) . .
O281 Mo28 O084 101.7(3) . .
O283 Mo28 O209 95.4(3) . .
O281 Mo28 O209 102.4(3) . .
O084 Mo28 O209 147.9(3) . .
O283 Mo28 O208 164.7(3) . .
O281 Mo28 O208 90.6(3) . .
O084 Mo28 O208 80.4(3) . .
O209 Mo28 O208 78.6(3) . .
O283 Mo28 O082 88.5(3) . .
O281 Mo28 O082 166.7(3) . .
O084 Mo28 O082 72.5(2) . .
O209 Mo28 O082 79.3(2) . .
O208 Mo28 O082 76.7(2) . .
O262 Mo31 O162 108.2(3) . .
O262 Mo31 O012 102.6(3) . .
O162 Mo31 O012 103.0(3) . .
O262 Mo31 O022 103.1(3) . .
O162 Mo31 O022 102.5(3) . .
O012 Mo31 O022 135.7(3) . .
O262 Mo31 O201 79.4(3) . .
O162 Mo31 O201 172.4(3) . .
O012 Mo31 O201 75.1(2) . .
O022 Mo31 O201 74.9(2) . .
O262 Mo31 O101 172.3(3) . .
O162 Mo31 O101 79.5(3) . .
O012 Mo31 O101 75.0(2) . .
O022 Mo31 O101 74.8(2) . .
O201 Mo31 O101 92.9(2) . .
O413 Mo41 O411 103.0(4) . .
O413 Mo41 O144 97.7(3) . 3_656
O411 Mo41 O144 100.1(3) . 3_656
O413 Mo41 O244 98.6(3) . .
O411 Mo41 O244 96.0(3) . .
O144 Mo41 O244 153.9(3) 3_656 .
O413 Mo41 O133 91.0(3) . 3_656
O411 Mo41 O133 165.1(3) . 3_656
O144 Mo41 O133 82.8(3) 3_656 3_656
O244 Mo41 O133 76.6(3) . 3_656
O413 Mo41 O233 165.8(3) . .
O411 Mo41 O233 91.2(3) . .
O144 Mo41 O233 78.6(3) 3_656 .
O244 Mo41 O233 80.6(3) . .
O133 Mo41 O233 75.0(2) 3_656 .
Mo16 O101 Mo11 102.4(3) . .
Mo16 O101 Mo12 104.6(3) . .
Mo11 O101 Mo12 142.4(3) . .
Mo16 O101 Mo31 98.6(3) . .
Mo11 O101 Mo31 100.8(3) . .
Mo12 O101 Mo31 100.6(2) . .
Mo26 O201 Mo22 103.6(3) . .
Mo26 O201 Mo21 102.5(3) . .
Mo22 O201 Mo21 142.7(3) . .
Mo26 O201 Mo31 98.5(3) . .
Mo22 O201 Mo31 101.5(2) . .
Mo21 O201 Mo31 100.4(2) . .
Mo12 O102 Mo16 112.1(3) . .
Mo12 O102 Mo13 139.3(3) . .
Mo16 O102 Mo13 106.7(3) . .
Mo22 O202 Mo26 110.7(3) . .
Mo22 O202 Mo23 142.3(3) . .
Mo26 O202 Mo23 106.3(3) . .
Mo16 O103 Mo13 110.8(3) . .
Mo16 O103 Mo14 111.2(3) . .
Mo13 O103 Mo14 132.0(3) . .
Mo26 O203 Mo23 111.8(3) . .
Mo26 O203 Mo24 110.1(3) . .
Mo23 O203 Mo24 130.7(3) . .
Mo16 O104 Mo15 111.1(3) . .
Mo16 O104 Mo14 110.5(3) . .
Mo15 O104 Mo14 137.4(3) . .
Mo26 O204 Mo25 112.2(3) . .
Mo26 O204 Mo24 110.5(3) . .
Mo25 O204 Mo24 132.0(3) . .
Mo11 O105 Mo16 111.2(3) . .
Mo11 O105 Mo15 140.3(3) . .
Mo16 O105 Mo15 108.0(3) . .
Mo21 O205 Mo26 111.0(3) . .
Mo21 O205 Mo25 140.8(3) . .
Mo26 O205 Mo25 107.8(3) . .
Mo11 O106 Mo17 156.1(4) . .
Mo21 O206 Mo27 153.1(4) . .
Mo15 O107 Mo17 157.4(4) . .
Mo25 O207 Mo27 160.1(4) . .
Mo12 O108 Mo18 153.5(4) . .
Mo22 O208 Mo28 154.6(4) . .
Mo13 O109 Mo18 156.5(4) . .
Mo23 O209 Mo28 159.0(4) . .
Mo31 O012 Mo21 112.0(3) . .
Mo31 O012 Mo11 111.5(3) . .
Mo21 O012 Mo11 90.6(2) . .
Mo11 O013 Mo21 117.2(3) . .
Mo31 O022 Mo12 112.1(3) . .
Mo31 O022 Mo22 111.2(3) . .
Mo12 O022 Mo22 89.8(2) . .
Mo22 O023 Mo12 116.5(3) . .
Mo13 O133 Mo41 154.1(4) . 3_656
Mo23 O233 Mo41 153.7(4) . .
Mo14 O144 Mo41 154.5(4) . 3_656
Mo24 O244 Mo41 159.3(4) . .
Mo31 O162 Mo16 108.9(3) . .
Mo31 O262 Mo26 109.2(3) . .
Mo27 O271 Mo23 162.7(4) . 4_666
Mo27 O072 Mo17 87.9(2) . .
Mo27 O074 Mo17 123.5(3) . .
Mo18 O082 Mo28 86.6(2) . .
Mo28 O084 Mo18 122.6(3) . .
N100 C101 C102 108.8(8) . .
C103 C102 C101 111.8(9) . .
C102 C103 N104 111.9(9) . .
C202 C201 N200 108.7(9) . .
C201 C202 C203 105.6(10) . .
N204 C203 C202 107.7(10) . .

loop_
_geom_bond_atom_site_label_1
_geom_bond_atom_site_label_2
_geom_bond_distance
_geom_bond_site_symmetry_2
Mo11 O111 1.679(7) .
Mo11 O106 1.728(6) .
Mo11 O013 1.905(7) .
Mo11 O105 1.973(6) .
Mo11 O101 2.116(6) .
Mo11 O012 2.298(6) .
Mo12 O121 1.683(7) .
Mo12 O108 1.749(6) .
Mo12 O023 1.909(7) .
Mo12 O102 1.994(6) .
Mo12 O101 2.125(6) .
Mo12 O022 2.283(6) .
Mo13 O132 1.669(7) .
Mo13 O133 1.728(7) .
Mo13 O109 1.835(6) .
Mo13 O103 2.034(6) .
Mo13 O102 2.089(6) .
Mo13 O131 2.463(7) .
Mo14 O142 1.674(7) .
Mo14 O143 1.711(7) .
Mo14 O144 1.864(7) .
Mo14 O104 2.091(6) .
Mo14 O103 2.109(6) .
Mo14 O141 2.349(7) .
Mo15 O152 1.692(7) .
Mo15 O153 1.701(7) .
Mo15 O107 1.870(7) .
Mo15 O104 2.071(6) .
Mo15 O105 2.165(6) .
Mo15 O151 2.307(7) .
Mo16 O161 1.647(7) .
Mo16 O103 1.975(6) .
Mo16 O105 1.996(6) .
Mo16 O104 2.011(6) .
Mo16 O102 2.023(6) .
Mo16 O101 2.086(6) .
Mo16 O162 2.393(6) .
Mo17 O173 1.695(7) .
Mo17 O171 1.697(7) .
Mo17 O107 1.916(7) .
Mo17 O074 1.926(7) .
Mo17 O106 2.264(6) .
Mo17 O072 2.448(6) .
Mo18 O183 1.692(7) .
Mo18 O181 1.694(7) .
Mo18 O109 1.924(6) .
Mo18 O084 1.926(7) .
Mo18 O108 2.293(6) .
Mo18 O082 2.429(6) .
Mo21 O211 1.704(7) .
Mo21 O206 1.741(6) .
Mo21 O013 1.913(7) .
Mo21 O205 1.972(6) .
Mo21 O201 2.137(6) .
Mo21 O012 2.286(6) .
Mo22 O221 1.674(6) .
Mo22 O208 1.732(6) .
Mo22 O023 1.905(7) .
Mo22 O202 1.960(6) .
Mo22 O201 2.107(6) .
Mo22 O022 2.311(6) .
Mo23 O232 1.685(7) .
Mo23 O233 1.719(6) .
Mo23 O209 1.850(7) .
Mo23 O203 2.027(6) .
Mo23 O202 2.115(6) .
Mo23 O271 2.401(7) 4_565
Mo24 O242 1.701(7) .
Mo24 O243 1.715(7) .
Mo24 O244 1.836(6) .
Mo24 O204 2.085(6) .
Mo24 O203 2.129(6) .
Mo24 O241 2.392(7) .
Mo25 O252 1.666(7) .
Mo25 O253 1.693(8) .
Mo25 O207 1.873(6) .
Mo25 O204 2.051(6) .
Mo25 O205 2.168(6) .
Mo25 O251 2.370(7) .
Mo26 O261 1.656(7) .
Mo26 O203 1.978(6) .
Mo26 O205 2.006(6) .
Mo26 O204 2.014(6) .
Mo26 O202 2.028(6) .
Mo26 O201 2.068(6) .
Mo26 O262 2.387(6) .
Mo27 O273 1.690(7) .
Mo27 O271 1.709(7) .
Mo27 O074 1.895(7) .
Mo27 O207 1.903(6) .
Mo27 O206 2.289(7) .
Mo27 O072 2.400(6) .
Mo28 O283 1.690(7) .
Mo28 O281 1.697(7) .
Mo28 O084 1.914(6) .
Mo28 O209 1.933(7) .
Mo28 O208 2.254(6) .
Mo28 O082 2.478(6) .
Mo31 O262 1.717(6) .
Mo31 O162 1.740(6) .
Mo31 O012 1.882(7) .
Mo31 O022 1.885(6) .
Mo31 O201 2.368(6) .
Mo31 O101 2.372(7) .
Mo41 O413 1.679(7) .
Mo41 O411 1.698(7) .
Mo41 O144 1.939(7) 3_656
Mo41 O244 1.968(6) .
Mo41 O133 2.193(7) 3_656
Mo41 O233 2.257(6) .
O133 Mo41 2.193(7) 3_656
O144 Mo41 1.939(7) 3_656
O271 Mo23 2.401(7) 4_666
N100 C101 1.505(13) .
C101 C102 1.543(15) .
C102 C103 1.496(15) .
C103 N104 1.520(14) .
N200 C201 1.548(14) .
C201 C202 1.502(15) .
C202 C203 1.522(15) .
C203 N204 1.509(15) .
